data_2230836
loop_
_publ_author_name
'Li, Yun-Xia'
'Zhang, Bi-Song'
'Zheng, Miao'

_publ_section_title
;
 Bis(2,2'-bipyridine-\k^2^<i>N</i>,<i>N</i>')bis(1<i>H</i>-indole-2-carboxylato-\k^2^<i>O</i>,<i>O</i>')cadmium--2,2'-bipyridine--water
 (1/0.5/2)
;
_journal_coeditor_code RK2274
_journal_issue 7
_journal_name_full 'Acta Crystallographica Section E'
_journal_page_first m879
_journal_page_last m880
_journal_paper_doi 10.1107/S1600536811021064
_journal_volume 67
_journal_year 2011
_chemical_formula_iupac '2[Cd (C9 H6 N O2)2 (C10 H8 N2)2] , C10 H8 N2 , 4H2 O'
_chemical_formula_moiety '2(C38 H28 Cd N6 O4), C10 H8 N2, 4(H2 O)'
_chemical_formula_sum 'C86 H72 Cd2 N14 O12'
_chemical_formula_weight 1718.38
_chemical_name_systematic
;
Bis(2,2'-bipyridine-\k^2^<i>N</i>,<i>N</i>')bis(1<i>H</i>-indole-2-
carboxylato-\k^2^<i>O</i>,<i>O</i>')cadmium--2,2'-bipyridine--water
(1/0.5/2)
;
_space_group_IT_number 2
_symmetry_cell_setting triclinic
_symmetry_space_group_name_Hall '-P 1'
_symmetry_space_group_name_H-M 'P -1'
_atom_sites_solution_hydrogens geom
_atom_sites_solution_primary direct
_atom_sites_solution_secondary difmap
_audit_creation_method SHELXL97
_cell_angle_alpha 114.95(3)
_cell_angle_beta 94.27(3)
_cell_angle_gamma 93.84(3)
_cell_formula_units_Z 1
_cell_length_a 11.513(2)
_cell_length_b 12.945(3)
_cell_length_c 14.302(3)
_cell_measurement_reflns_used 10384
_cell_measurement_temperature 290(2)
_cell_measurement_theta_max 25
_cell_measurement_theta_min 3.15
_cell_volume 1915.8(9)
_computing_cell_refinement 'RAPID-AUTO (Rigaku, 1998)'
_computing_data_collection 'RAPID-AUTO (Rigaku, 1998)'
_computing_data_reduction 'CrystalStructure (Rigaku/MSC, 2004)'
_computing_molecular_graphics
;
ORTEPII (Johnson, 1976) and DIAMOND (Brandenburg & Putz, 2004)
;
_computing_publication_material 'SHELXL97 (Sheldrick, 2008)'
_computing_structure_refinement 'SHELXL97 (Sheldrick, 2008)'
_computing_structure_solution 'SHELXS97 (Sheldrick, 2008)'
_diffrn_ambient_temperature 290(2)
_diffrn_measured_fraction_theta_full 0.995
_diffrn_measured_fraction_theta_max 0.995
_diffrn_measurement_device_type 'Rigaku R-AXIS RAPID'
_diffrn_measurement_method \w
_diffrn_radiation_monochromator graphite
_diffrn_radiation_source 'fine-focus sealed tube'
_diffrn_radiation_type MoK\a
_diffrn_radiation_wavelength 0.71073
_diffrn_reflns_av_R_equivalents 0.0576
_diffrn_reflns_av_sigmaI/netI 0.0749
_diffrn_reflns_limit_h_max 12
_diffrn_reflns_limit_h_min -13
_diffrn_reflns_limit_k_max 15
_diffrn_reflns_limit_k_min -15
_diffrn_reflns_limit_l_max 16
_diffrn_reflns_limit_l_min -16
_diffrn_reflns_number 15180
_diffrn_reflns_theta_full 25.00
_diffrn_reflns_theta_max 25.00
_diffrn_reflns_theta_min 3.13
_exptl_absorpt_coefficient_mu 0.629
_exptl_absorpt_correction_T_max 0.963
_exptl_absorpt_correction_T_min 0.865
_exptl_absorpt_correction_type multi-scan
_exptl_absorpt_process_details '(ABSCOR; Higashi, 1995)'
_exptl_crystal_colour colourless
_exptl_crystal_density_diffrn 1.489
_exptl_crystal_density_method 'not measured'
_exptl_crystal_description block
_exptl_crystal_F_000 878
_exptl_crystal_size_max 0.26
_exptl_crystal_size_mid 0.19
_exptl_crystal_size_min 0.06
_refine_diff_density_max 1.260
_refine_diff_density_min -1.548
_refine_ls_extinction_coef 0.0015(2)
_refine_ls_extinction_expression Fc^*^=kFc[1+0.001xFc^2^\l^3^/sin(2\q)]^-1/4^
_refine_ls_extinction_method 'SHELXL97 (Sheldrick, 2008)'
_refine_ls_goodness_of_fit_ref 1.170
_refine_ls_hydrogen_treatment constr
_refine_ls_matrix_type full
_refine_ls_number_parameters 515
_refine_ls_number_reflns 6724
_refine_ls_number_restraints 0
_refine_ls_restrained_S_all 1.170
_refine_ls_R_factor_all 0.0964
_refine_ls_R_factor_gt 0.0443
_refine_ls_shift/su_max 0.000
_refine_ls_shift/su_mean 0.000
_refine_ls_structure_factor_coef Fsqd
_refine_ls_weighting_details 'calc w = 1/[\s^2^(Fo^2^)+(0.0000P)^2^+4.4876P] where P=(Fo^2^+2Fc^2^)/3'
_refine_ls_weighting_scheme calc
_refine_ls_wR_factor_gt 0.0678
_refine_ls_wR_factor_ref 0.1057
_reflns_number_gt 4444
_reflns_number_total 6724
_reflns_threshold_expression I>2\s(I)
_cod_data_source_file rk2274.cif
_cod_data_source_block I
_cod_depositor_comments
;

2019-10-23
Z value and formula fixed to values more according to usual
chemical conventions.                 miguel
;
_cod_original_formula_sum 'C43 H36 Cd N7 O6'
_cod_original_formula_weight 859.19
_cod_original_formula_moiety 'C38 H28 Cd N6 O4, 0.5(C10 H8 N2), 2(H2 O)'
_cod_original_formula_iupac '[Cd (C9 H6 N O2)2 (C10 H8 N2)2] , 0.5C10 H8 N2 , 2H2 O'
_cod_original_formula_units_Z 2
_cod_database_code 2230836
_cod_database_fobs_code 2230836

loop_
_symmetry_equiv_pos_as_xyz
'x, y, z'
'-x, -y, -z'

loop_
_atom_site_type_symbol
_atom_site_label
_atom_site_fract_x
_atom_site_fract_y
_atom_site_fract_z
_atom_site_U_iso_or_equiv
_atom_site_adp_type
_atom_site_calc_flag
_atom_site_refinement_flags
_atom_site_occupancy
_atom_site_symmetry_multiplicity
_atom_site_disorder_assembly
_atom_site_disorder_group
Cd Cd1 0.36632(4) 0.14575(4) 0.19144(3) 0.03937(15) Uani d . 1 1 . .
N N1 0.3953(4) 0.3521(4) 0.2404(4) 0.0463(12) Uani d . 1 1 . .
N N2 0.3905(4) 0.1847(4) 0.0463(3) 0.0414(11) Uani d . 1 1 . .
N N3 0.2855(4) 0.2010(4) 0.3542(3) 0.0421(11) Uani d . 1 1 . .
N N4 0.1600(4) 0.1689(4) 0.1760(4) 0.0512(13) Uani d . 1 1 . .
N N5 0.7181(4) 0.2314(4) 0.4379(3) 0.0427(11) Uani d . 1 1 . .
H H5C 0.6805 0.1670 0.4272 0.051 Uiso calc R 1 1 . .
N N6 0.2909(4) -0.2837(4) -0.0315(3) 0.0460(12) Uani d . 1 1 . .
H H6C 0.3187 -0.2581 -0.0727 0.055 Uiso calc R 1 1 . .
N N7 -0.1248(4) 0.9667(5) 0.4058(4) 0.0660(15) Uani d . 1 1 . .
O O1 0.5438(3) 0.1593(3) 0.2739(3) 0.0506(10) Uani d . 1 1 . .
O O2 0.6372(3) 0.2675(4) 0.2080(3) 0.0620(12) Uani d . 1 1 . .
O O3 0.3234(4) -0.0430(3) 0.2186(3) 0.0583(11) Uani d . 1 1 . .
O O4 0.3252(3) -0.0426(3) 0.0641(3) 0.0558(11) Uani d . 1 1 . .
O O5 0.6427(3) 1.0228(3) 0.4546(3) 0.0622(12) Uani d . 1 1 . .
H H5A 0.5887 0.9811 0.4117 0.093 Uiso d R 1 1 . .
H H5B 0.7061 0.9968 0.4473 0.093 Uiso d R 1 1 . .
O O6 0.4400(4) 0.8833(4) 0.3526(3) 0.0711(13) Uani d . 1 1 . .
H H6A 0.3978 0.9092 0.3991 0.107 Uiso d R 1 1 . .
H H6B 0.4082 0.9014 0.3094 0.107 Uiso d R 1 1 . .
C C1 0.3993(5) 0.4320(5) 0.3376(5) 0.0562(17) Uani d . 1 1 . .
H H1 0.3943 0.4085 0.3905 0.067 Uiso calc R 1 1 . .
C C2 0.4103(5) 0.5467(6) 0.3634(5) 0.0623(18) Uani d . 1 1 . .
H H2 0.4143 0.6000 0.4323 0.075 Uiso calc R 1 1 . .
C C3 0.4153(6) 0.5814(5) 0.2856(6) 0.0674(19) Uani d . 1 1 . .
H H3 0.4206 0.6588 0.3004 0.081 Uiso calc R 1 1 . .
C C4 0.4124(5) 0.4995(6) 0.1847(5) 0.0623(18) Uani d . 1 1 . .
H H4 0.4159 0.5215 0.1309 0.075 Uiso calc R 1 1 . .
C C5 0.4043(5) 0.3852(5) 0.1639(5) 0.0429(14) Uani d . 1 1 . .
C C6 0.4060(4) 0.2936(5) 0.0575(4) 0.0413(14) Uani d . 1 1 . .
C C7 0.4251(5) 0.3177(6) -0.0262(5) 0.0568(17) Uani d . 1 1 . .
H H7 0.4340 0.3933 -0.0172 0.068 Uiso calc R 1 1 . .
C C8 0.4309(5) 0.2301(6) -0.1221(5) 0.0570(17) Uani d . 1 1 . .
H H8 0.4443 0.2457 -0.1784 0.068 Uiso calc R 1 1 . .
C C9 0.4166(5) 0.1195(6) -0.1335(5) 0.0501(15) Uani d . 1 1 . .
H H9 0.4205 0.0587 -0.1976 0.060 Uiso calc R 1 1 . .
C C10 0.3961(4) 0.0996(5) -0.0480(5) 0.0464(15) Uani d . 1 1 . .
H H10 0.3857 0.0243 -0.0562 0.056 Uiso calc R 1 1 . .
C C11 0.3500(5) 0.2125(5) 0.4401(5) 0.0542(16) Uani d . 1 1 . .
H H11 0.4272 0.1958 0.4352 0.065 Uiso calc R 1 1 . .
C C12 0.3092(6) 0.2475(6) 0.5350(5) 0.0668(19) Uani d . 1 1 . .
H H12 0.3571 0.2540 0.5930 0.080 Uiso calc R 1 1 . .
C C13 0.1967(7) 0.2724(6) 0.5417(5) 0.070(2) Uani d . 1 1 . .
H H13 0.1667 0.2984 0.6054 0.084 Uiso calc R 1 1 . .
C C14 0.1268(6) 0.2589(6) 0.4539(5) 0.0622(18) Uani d . 1 1 . .
H H14 0.0492 0.2747 0.4579 0.075 Uiso calc R 1 1 . .
C C15 0.1731(5) 0.2216(4) 0.3596(4) 0.0415(14) Uani d . 1 1 . .
C C16 0.1037(5) 0.2016(5) 0.2606(4) 0.0435(14) Uani d . 1 1 . .
C C17 -0.0148(5) 0.2143(6) 0.2558(6) 0.0626(18) Uani d . 1 1 . .
H H17 -0.0530 0.2360 0.3151 0.075 Uiso calc R 1 1 . .
C C18 -0.0748(6) 0.1945(7) 0.1626(6) 0.083(2) Uani d . 1 1 . .
H H18 -0.1545 0.2021 0.1582 0.099 Uiso calc R 1 1 . .
C C19 -0.0180(6) 0.1636(8) 0.0765(6) 0.099(3) Uani d . 1 1 . .
H H19 -0.0570 0.1515 0.0129 0.119 Uiso calc R 1 1 . .
C C20 0.1004(5) 0.1506(7) 0.0866(5) 0.085(3) Uani d . 1 1 . .
H H20 0.1396 0.1280 0.0278 0.101 Uiso calc R 1 1 . .
C C21 0.6248(5) 0.2348(5) 0.2767(4) 0.0424(14) Uani d . 1 1 . .
C C22 0.7075(4) 0.2856(5) 0.3740(4) 0.0406(14) Uani d . 1 1 . .
C C23 0.7796(4) 0.3861(5) 0.4152(4) 0.0446(14) Uani d . 1 1 . .
H H23 0.7892 0.4380 0.3864 0.054 Uiso calc R 1 1 . .
C C24 0.8374(4) 0.3962(5) 0.5108(4) 0.0410(14) Uani d . 1 1 . .
C C25 0.9183(5) 0.4786(5) 0.5900(5) 0.0546(16) Uani d . 1 1 . .
H H25 0.9451 0.5456 0.5856 0.066 Uiso calc R 1 1 . .
C C26 0.9571(5) 0.4596(6) 0.6732(5) 0.0598(18) Uani d . 1 1 . .
H H26 1.0104 0.5143 0.7256 0.072 Uiso calc R 1 1 . .
C C27 0.9183(5) 0.3594(6) 0.6811(5) 0.0600(18) Uani d . 1 1 . .
H H27 0.9473 0.3480 0.7381 0.072 Uiso calc R 1 1 . .
C C28 0.8382(5) 0.2776(5) 0.6066(5) 0.0538(16) Uani d . 1 1 . .
H H28 0.8114 0.2115 0.6126 0.065 Uiso calc R 1 1 . .
C C29 0.7985(4) 0.2967(5) 0.5217(4) 0.0400(13) Uani d . 1 1 . .
C C31 0.3117(5) -0.0931(5) 0.1209(5) 0.0449(14) Uani d . 1 1 . .
C C32 0.2787(4) -0.2191(5) 0.0709(4) 0.0392(13) Uani d . 1 1 . .
C C33 0.2308(5) -0.2888(5) 0.1117(5) 0.0524(16) Uani d . 1 1 . .
H H33 0.2147 -0.2664 0.1799 0.063 Uiso calc R 1 1 . .
C C34 0.2103(5) -0.4011(5) 0.0308(4) 0.0480(15) Uani d . 1 1 . .
C C35 0.1611(5) -0.5075(5) 0.0239(5) 0.0614(18) Uani d . 1 1 . .
H H35 0.1328 -0.5130 0.0810 0.074 Uiso calc R 1 1 . .
C C36 0.1561(6) -0.6015(6) -0.0683(6) 0.074(2) Uani d . 1 1 . .
H H36 0.1226 -0.6717 -0.0742 0.088 Uiso calc R 1 1 . .
C C37 0.1997(6) -0.5951(6) -0.1537(6) 0.070(2) Uani d . 1 1 . .
H H37 0.1962 -0.6615 -0.2151 0.084 Uiso calc R 1 1 . .
C C38 0.2484(6) -0.4927(6) -0.1504(5) 0.0606(17) Uani d . 1 1 . .
H H38 0.2776 -0.4890 -0.2079 0.073 Uiso calc R 1 1 . .
C C39 0.2515(5) -0.3961(5) -0.0576(4) 0.0441(14) Uani d . 1 1 . .
C C41 -0.1487(6) 0.9382(7) 0.3045(6) 0.083(2) Uani d . 1 1 . .
H H41 -0.2270 0.9264 0.2776 0.100 Uiso calc R 1 1 . .
C C42 -0.0659(7) 0.9251(6) 0.2373(6) 0.077(2) Uani d . 1 1 . .
H H42 -0.0875 0.9037 0.1671 0.092 Uiso calc R 1 1 . .
C C43 0.0489(6) 0.9446(5) 0.2767(5) 0.0643(18) Uani d . 1 1 . .
H H43 0.1077 0.9376 0.2339 0.077 Uiso calc R 1 1 . .
C C44 0.0766(5) 0.9749(5) 0.3810(5) 0.0550(16) Uani d . 1 1 . .
H H44 0.1547 0.9888 0.4090 0.066 Uiso calc R 1 1 . .
C C45 -0.0117(5) 0.9847(5) 0.4443(4) 0.0465(15) Uani d . 1 1 . .

loop_
_atom_site_aniso_label
_atom_site_aniso_U_11
_atom_site_aniso_U_22
_atom_site_aniso_U_33
_atom_site_aniso_U_12
_atom_site_aniso_U_13
_atom_site_aniso_U_23
Cd1 0.0375(2) 0.0444(3) 0.0352(2) 0.00611(17) 0.00440(16) 0.01586(19)
N1 0.049(3) 0.040(3) 0.050(3) 0.009(2) 0.009(2) 0.019(3)
N2 0.042(3) 0.044(3) 0.036(3) 0.009(2) 0.005(2) 0.015(2)
N3 0.051(3) 0.045(3) 0.027(3) 0.007(2) 0.008(2) 0.011(2)
N4 0.035(3) 0.075(4) 0.043(3) 0.014(2) 0.006(2) 0.023(3)
N5 0.048(3) 0.042(3) 0.037(3) 0.000(2) -0.002(2) 0.018(2)
N6 0.053(3) 0.051(3) 0.034(3) 0.006(2) 0.005(2) 0.019(3)
N7 0.047(3) 0.085(4) 0.063(4) 0.000(3) -0.002(3) 0.031(3)
O1 0.042(2) 0.050(3) 0.056(3) 0.0005(19) -0.0068(19) 0.022(2)
O2 0.048(2) 0.101(4) 0.048(3) 0.000(2) 0.006(2) 0.044(3)
O3 0.071(3) 0.044(3) 0.050(3) 0.001(2) 0.010(2) 0.011(2)
O4 0.063(3) 0.047(3) 0.070(3) 0.007(2) 0.010(2) 0.036(2)
O5 0.051(2) 0.071(3) 0.068(3) 0.002(2) 0.001(2) 0.035(3)
O6 0.083(3) 0.072(3) 0.054(3) -0.004(3) 0.005(2) 0.026(3)
C1 0.069(4) 0.047(4) 0.044(4) 0.008(3) 0.019(3) 0.009(3)
C2 0.062(4) 0.048(4) 0.061(5) 0.009(3) 0.017(3) 0.007(4)
C3 0.074(5) 0.033(4) 0.088(6) 0.008(3) 0.013(4) 0.018(4)
C4 0.068(4) 0.053(4) 0.065(5) 0.010(3) 0.011(3) 0.024(4)
C5 0.039(3) 0.037(4) 0.055(4) 0.010(3) 0.003(3) 0.022(3)
C6 0.035(3) 0.049(4) 0.046(4) 0.007(3) 0.005(3) 0.026(3)
C7 0.064(4) 0.056(4) 0.061(4) 0.007(3) 0.009(3) 0.035(4)
C8 0.071(4) 0.069(5) 0.039(4) 0.014(4) 0.012(3) 0.029(4)
C9 0.045(3) 0.063(4) 0.042(4) 0.018(3) 0.008(3) 0.021(3)
C10 0.042(3) 0.054(4) 0.049(4) 0.008(3) 0.005(3) 0.027(3)
C11 0.059(4) 0.062(4) 0.040(4) 0.007(3) 0.009(3) 0.020(3)
C12 0.084(5) 0.074(5) 0.043(4) 0.004(4) 0.006(4) 0.027(4)
C13 0.098(6) 0.070(5) 0.046(4) 0.023(4) 0.029(4) 0.023(4)
C14 0.061(4) 0.071(5) 0.056(4) 0.023(4) 0.026(3) 0.023(4)
C15 0.044(3) 0.034(3) 0.046(4) 0.007(3) 0.017(3) 0.014(3)
C16 0.040(3) 0.038(3) 0.049(4) 0.007(3) 0.010(3) 0.014(3)
C17 0.039(3) 0.076(5) 0.076(5) 0.016(3) 0.018(3) 0.031(4)
C18 0.045(4) 0.120(7) 0.092(6) 0.020(4) 0.006(4) 0.054(6)
C19 0.052(5) 0.179(9) 0.074(6) 0.018(5) -0.008(4) 0.064(6)
C20 0.046(4) 0.156(8) 0.053(5) 0.018(4) 0.001(3) 0.045(5)
C21 0.036(3) 0.048(4) 0.046(4) 0.019(3) 0.007(3) 0.020(3)
C22 0.033(3) 0.055(4) 0.035(3) 0.009(3) 0.007(2) 0.019(3)
C23 0.039(3) 0.049(4) 0.049(4) 0.000(3) 0.007(3) 0.025(3)
C24 0.035(3) 0.044(4) 0.043(4) 0.003(3) 0.006(3) 0.018(3)
C25 0.056(4) 0.050(4) 0.053(4) -0.007(3) 0.001(3) 0.020(3)
C26 0.057(4) 0.063(5) 0.046(4) -0.012(3) -0.004(3) 0.015(4)
C27 0.050(4) 0.076(5) 0.053(4) -0.001(3) -0.007(3) 0.030(4)
C28 0.055(4) 0.059(4) 0.053(4) -0.002(3) -0.002(3) 0.032(4)
C29 0.037(3) 0.047(4) 0.037(3) 0.002(3) 0.004(2) 0.020(3)
C31 0.034(3) 0.043(4) 0.054(4) 0.011(3) 0.008(3) 0.015(3)
C32 0.042(3) 0.037(3) 0.037(3) 0.008(3) 0.008(2) 0.013(3)
C33 0.063(4) 0.053(4) 0.043(4) 0.002(3) 0.013(3) 0.021(3)
C34 0.048(3) 0.046(4) 0.044(4) 0.004(3) 0.003(3) 0.015(3)
C35 0.071(4) 0.048(4) 0.066(5) -0.004(3) 0.009(3) 0.027(4)
C36 0.086(5) 0.047(5) 0.080(6) -0.005(4) -0.010(4) 0.023(4)
C37 0.094(5) 0.043(4) 0.057(5) 0.008(4) -0.013(4) 0.008(4)
C38 0.075(5) 0.062(5) 0.039(4) 0.013(4) -0.003(3) 0.016(4)
C39 0.046(3) 0.045(4) 0.036(3) 0.003(3) -0.002(3) 0.013(3)
C41 0.058(5) 0.114(7) 0.067(5) -0.005(4) -0.007(4) 0.033(5)
C42 0.088(6) 0.080(6) 0.053(5) 0.002(4) -0.001(4) 0.022(4)
C43 0.079(5) 0.055(4) 0.061(5) 0.014(4) 0.017(4) 0.024(4)
C44 0.048(4) 0.052(4) 0.070(5) 0.007(3) 0.007(3) 0.030(4)
C45 0.045(3) 0.041(4) 0.054(4) 0.001(3) 0.002(3) 0.022(3)

loop_
_atom_type_symbol
_atom_type_description
_atom_type_scat_dispersion_real
_atom_type_scat_dispersion_imag
_atom_type_scat_source
C C 0.0033 0.0016 'International Tables Vol C Tables 4.2.6.8 and 6.1.1.4'
H H 0.0000 0.0000 'International Tables Vol C Tables 4.2.6.8 and 6.1.1.4'
N N 0.0061 0.0033 'International Tables Vol C Tables 4.2.6.8 and 6.1.1.4'
O O 0.0106 0.0060 'International Tables Vol C Tables 4.2.6.8 and 6.1.1.4'
Cd Cd -0.8075 1.2024 'International Tables Vol C Tables 4.2.6.8 and 6.1.1.4'

loop_
_geom_angle_atom_site_label_1
_geom_angle_atom_site_label_2
_geom_angle_atom_site_label_3
_geom_angle_site_symmetry_1
_geom_angle_site_symmetry_3
_geom_angle
_geom_angle_publ_flag
O1 Cd1 O4 . . 107.11(14) ?
O1 Cd1 N2 . . 108.36(14) ?
O4 Cd1 N2 . . 82.76(15) ?
O1 Cd1 N3 . . 89.13(15) ?
O4 Cd1 N3 . . 119.52(14) ?
N2 Cd1 N3 . . 146.91(16) ?
O1 Cd1 N4 . . 156.39(15) ?
O4 Cd1 N4 . . 89.06(16) ?
N2 Cd1 N4 . . 90.32(16) ?
N3 Cd1 N4 . . 67.69(16) ?
O1 Cd1 N1 . . 89.04(15) ?
O4 Cd1 N1 . . 150.16(15) ?
N2 Cd1 N1 . . 68.19(16) ?
N3 Cd1 N1 . . 84.76(16) ?
N4 Cd1 N1 . . 84.58(16) ?
O1 Cd1 O3 . . 84.88(14) ?
O4 Cd1 O3 . . 52.23(13) ?
N2 Cd1 O3 . . 134.85(15) ?
N3 Cd1 O3 . . 72.87(14) ?
N4 Cd1 O3 . . 92.11(15) ?
N1 Cd1 O3 . . 156.86(15) ?
C1 N1 C5 . . 118.9(5) ?
C1 N1 Cd1 . . 123.7(4) ?
C5 N1 Cd1 . . 117.4(4) ?
C10 N2 C6 . . 118.2(5) ?
C10 N2 Cd1 . . 121.1(4) ?
C6 N2 Cd1 . . 120.6(4) ?
C11 N3 C15 . . 118.6(5) ?
C11 N3 Cd1 . . 121.7(4) ?
C15 N3 Cd1 . . 119.7(4) ?
C20 N4 C16 . . 118.5(5) ?
C20 N4 Cd1 . . 122.5(4) ?
C16 N4 Cd1 . . 119.1(4) ?
C22 N5 C29 . . 108.8(4) ?
C22 N5 H5C . . 125.6 ?
C29 N5 H5C . . 125.6 ?
C32 N6 C39 . . 109.0(5) ?
C32 N6 H6C . . 125.5 ?
C39 N6 H6C . . 125.5 ?
C41 N7 C45 . . 117.4(6) ?
C21 O1 Cd1 . . 119.1(3) ?
C31 O3 Cd1 . . 84.5(3) ?
C31 O4 Cd1 . . 99.5(4) ?
H5A O5 H5B . . 114.5 ?
H6A O6 H6B . . 100.4 ?
N1 C1 C2 . . 123.1(6) ?
N1 C1 H1 . . 118.4 ?
C2 C1 H1 . . 118.4 ?
C1 C2 C3 . . 118.5(6) ?
C1 C2 H2 . . 120.7 ?
C3 C2 H2 . . 120.7 ?
C2 C3 C4 . . 118.9(6) ?
C2 C3 H3 . . 120.6 ?
C4 C3 H3 . . 120.6 ?
C5 C4 C3 . . 119.9(6) ?
C5 C4 H4 . . 120.0 ?
C3 C4 H4 . . 120.0 ?
N1 C5 C4 . . 120.6(6) ?
N1 C5 C6 . . 117.1(5) ?
C4 C5 C6 . . 122.3(6) ?
N2 C6 C7 . . 121.1(5) ?
N2 C6 C5 . . 116.5(5) ?
C7 C6 C5 . . 122.3(5) ?
C8 C7 C6 . . 120.1(6) ?
C8 C7 H7 . . 119.9 ?
C6 C7 H7 . . 119.9 ?
C9 C8 C7 . . 118.9(6) ?
C9 C8 H8 . . 120.6 ?
C7 C8 H8 . . 120.6 ?
C8 C9 C10 . . 119.0(6) ?
C8 C9 H9 . . 120.5 ?
C10 C9 H9 . . 120.5 ?
N2 C10 C9 . . 122.7(6) ?
N2 C10 H10 . . 118.7 ?
C9 C10 H10 . . 118.7 ?
N3 C11 C12 . . 123.9(6) ?
N3 C11 H11 . . 118.1 ?
C12 C11 H11 . . 118.1 ?
C13 C12 C11 . . 117.8(6) ?
C13 C12 H12 . . 121.1 ?
C11 C12 H12 . . 121.1 ?
C12 C13 C14 . . 119.9(6) ?
C12 C13 H13 . . 120.1 ?
C14 C13 H13 . . 120.1 ?
C13 C14 C15 . . 119.5(6) ?
C13 C14 H14 . . 120.2 ?
C15 C14 H14 . . 120.2 ?
N3 C15 C14 . . 120.3(5) ?
N3 C15 C16 . . 116.3(5) ?
C14 C15 C16 . . 123.4(5) ?
N4 C16 C17 . . 121.4(6) ?
N4 C16 C15 . . 117.2(5) ?
C17 C16 C15 . . 121.4(5) ?
C18 C17 C16 . . 119.2(6) ?
C18 C17 H17 . . 120.4 ?
C16 C17 H17 . . 120.4 ?
C19 C18 C17 . . 119.9(6) ?
C19 C18 H18 . . 120.0 ?
C17 C18 H18 . . 120.0 ?
C18 C19 C20 . . 117.8(7) ?
C18 C19 H19 . . 121.1 ?
C20 C19 H19 . . 121.1 ?
N4 C20 C19 . . 123.2(6) ?
N4 C20 H20 . . 118.4 ?
C19 C20 H20 . . 118.4 ?
O2 C21 O1 . . 125.9(5) ?
O2 C21 C22 . . 119.4(5) ?
O1 C21 C22 . . 114.6(5) ?
C23 C22 N5 . . 109.8(5) ?
C23 C22 C21 . . 129.4(5) ?
N5 C22 C21 . . 120.8(5) ?
C22 C23 C24 . . 106.9(5) ?
C22 C23 H23 . . 126.5 ?
C24 C23 H23 . . 126.5 ?
C25 C24 C29 . . 118.0(5) ?
C25 C24 C23 . . 135.2(5) ?
C29 C24 C23 . . 106.8(5) ?
C26 C25 C24 . . 119.6(6) ?
C26 C25 H25 . . 120.2 ?
C24 C25 H25 . . 120.2 ?
C25 C26 C27 . . 121.1(6) ?
C25 C26 H26 . . 119.4 ?
C27 C26 H26 . . 119.4 ?
C28 C27 C26 . . 121.3(6) ?
C28 C27 H27 . . 119.3 ?
C26 C27 H27 . . 119.3 ?
C27 C28 C29 . . 117.7(6) ?
C27 C28 H28 . . 121.1 ?
C29 C28 H28 . . 121.1 ?
N5 C29 C28 . . 130.1(5) ?
N5 C29 C24 . . 107.7(5) ?
C28 C29 C24 . . 122.3(5) ?
O4 C31 O3 . . 123.7(6) ?
O4 C31 C32 . . 118.5(5) ?
O3 C31 C32 . . 117.7(5) ?
N6 C32 C33 . . 109.2(5) ?
N6 C32 C31 . . 121.3(5) ?
C33 C32 C31 . . 129.6(5) ?
C32 C33 C34 . . 107.4(5) ?
C32 C33 H33 . . 126.3 ?
C34 C33 H33 . . 126.3 ?
C39 C34 C35 . . 119.1(6) ?
C39 C34 C33 . . 106.9(5) ?
C35 C34 C33 . . 134.1(6) ?
C36 C35 C34 . . 118.5(6) ?
C36 C35 H35 . . 120.8 ?
C34 C35 H35 . . 120.8 ?
C35 C36 C37 . . 121.5(6) ?
C35 C36 H36 . . 119.3 ?
C37 C36 H36 . . 119.3 ?
C38 C37 C36 . . 122.0(6) ?
C38 C37 H37 . . 119.0 ?
C36 C37 H37 . . 119.0 ?
C39 C38 C37 . . 117.0(6) ?
C39 C38 H38 . . 121.5 ?
C37 C38 H38 . . 121.5 ?
N6 C39 C38 . . 130.4(6) ?
N6 C39 C34 . . 107.6(5) ?
C38 C39 C34 . . 122.0(6) ?
N7 C41 C42 . . 124.7(7) ?
N7 C41 H41 . . 117.6 ?
C42 C41 H41 . . 117.6 ?
C43 C42 C41 . . 117.8(7) ?
C43 C42 H42 . . 121.1 ?
C41 C42 H42 . . 121.1 ?
C42 C43 C44 . . 119.0(6) ?
C42 C43 H43 . . 120.5 ?
C44 C43 H43 . . 120.5 ?
C43 C44 C45 . . 120.2(6) ?
C43 C44 H44 . . 119.9 ?
C45 C44 H44 . . 119.9 ?
N7 C45 C44 . . 120.8(6) ?
N7 C45 C45 . 2_576 116.2(6) ?
C44 C45 C45 . 2_576 122.9(7) ?

loop_
_geom_bond_atom_site_label_1
_geom_bond_atom_site_label_2
_geom_bond_site_symmetry_2
_geom_bond_distance
_geom_bond_publ_flag
Cd1 O1 . 2.239(4) ?
Cd1 O4 . 2.336(4) ?
Cd1 N2 . 2.364(4) ?
Cd1 N3 . 2.408(4) ?
Cd1 N4 . 2.419(4) ?
Cd1 N1 . 2.450(5) ?
Cd1 O3 . 2.653(4) ?
N1 C1 . 1.333(7) ?
N1 C5 . 1.340(7) ?
N2 C10 . 1.344(7) ?
N2 C6 . 1.347(7) ?
N3 C11 . 1.333(7) ?
N3 C15 . 1.341(6) ?
N4 C20 . 1.325(7) ?
N4 C16 . 1.335(7) ?
N5 C22 . 1.371(6) ?
N5 C29 . 1.372(6) ?
N5 H5C . 0.8600 ?
N6 C32 . 1.370(6) ?
N6 C39 . 1.375(7) ?
N6 H6C . 0.8600 ?
N7 C41 . 1.336(8) ?
N7 C45 . 1.341(7) ?
O1 C21 . 1.290(6) ?
O2 C21 . 1.236(6) ?
O3 C31 . 1.261(7) ?
O4 C31 . 1.250(7) ?
O5 H5A . 0.8200 ?
O5 H5B . 0.8200 ?
O6 H6A . 0.8200 ?
O6 H6B . 0.8200 ?
C1 C2 . 1.364(8) ?
C1 H1 . 0.9300 ?
C2 C3 . 1.368(9) ?
C2 H2 . 0.9300 ?
C3 C4 . 1.380(8) ?
C3 H3 . 0.9300 ?
C4 C5 . 1.376(8) ?
C4 H4 . 0.9300 ?
C5 C6 . 1.486(8) ?
C6 C7 . 1.387(7) ?
C7 C8 . 1.373(8) ?
C7 H7 . 0.9300 ?
C8 C9 . 1.368(8) ?
C8 H8 . 0.9300 ?
C9 C10 . 1.384(7) ?
C9 H9 . 0.9300 ?
C10 H10 . 0.9300 ?
C11 C12 . 1.369(8) ?
C11 H11 . 0.9300 ?
C12 C13 . 1.356(9) ?
C12 H12 . 0.9300 ?
C13 C14 . 1.378(9) ?
C13 H13 . 0.9300 ?
C14 C15 . 1.389(7) ?
C14 H14 . 0.9300 ?
C15 C16 . 1.484(8) ?
C16 C17 . 1.385(7) ?
C17 C18 . 1.368(9) ?
C17 H17 . 0.9300 ?
C18 C19 . 1.357(9) ?
C18 H18 . 0.9300 ?
C19 C20 . 1.388(9) ?
C19 H19 . 0.9300 ?
C20 H20 . 0.9300 ?
C21 C22 . 1.491(7) ?
C22 C23 . 1.365(7) ?
C23 C24 . 1.425(7) ?
C23 H23 . 0.9300 ?
C24 C25 . 1.407(7) ?
C24 C29 . 1.410(7) ?
C25 C26 . 1.364(8) ?
C25 H25 . 0.9300 ?
C26 C27 . 1.395(8) ?
C26 H26 . 0.9300 ?
C27 C28 . 1.371(8) ?
C27 H27 . 0.9300 ?
C28 C29 . 1.389(7) ?
C28 H28 . 0.9300 ?
C31 C32 . 1.486(7) ?
C32 C33 . 1.372(7) ?
C33 C34 . 1.415(8) ?
C33 H33 . 0.9300 ?
C34 C39 . 1.408(7) ?
C34 C35 . 1.413(8) ?
C35 C36 . 1.359(9) ?
C35 H35 . 0.9300 ?
C36 C37 . 1.387(9) ?
C36 H36 . 0.9300 ?
C37 C38 . 1.384(9) ?
C37 H37 . 0.9300 ?
C38 C39 . 1.383(8) ?
C38 H38 . 0.9300 ?
C41 C42 . 1.371(9) ?
C41 H41 . 0.9300 ?
C42 C43 . 1.361(9) ?
C42 H42 . 0.9300 ?
C43 C44 . 1.377(8) ?
C43 H43 . 0.9300 ?
C44 C45 . 1.389(8) ?
C44 H44 . 0.9300 ?
C45 C45 2_576 1.468(11) ?

loop_
_geom_hbond_atom_site_label_D
_geom_hbond_atom_site_label_H
_geom_hbond_atom_site_label_A
_geom_hbond_site_symmetry_D
_geom_hbond_site_symmetry_H
_geom_hbond_site_symmetry_A
_geom_hbond_distance_DH
_geom_hbond_distance_HA
_geom_hbond_distance_DA
_geom_hbond_angle_DHA
_geom_hbond_publ_flag
N5 H5C O5 . . 1_545 0.860 2.089 2.892(9) 155 yes
N6 H6C O2 . . 2_655 0.860 1.995 2.801(8) 156 yes
O5 H5A O6 . . 1_555 0.820 1.961 2.748(8) 161 yes
O5 H5B N7 . . 1_655 0.820 2.090 2.879(8) 161 yes
O6 H6A O5 . . 2_676 0.820 2.009 2.781(7) 156 yes
O6 H6B O3 . . 1_565 0.820 1.953 2.778(6) 174 yes
